data_4062228
loop_
_publ_author_name
'Brian T. Sterenberg'
'Konstantin A. Udachin'
'Arthur J. Carty'

_publ_section_title
;
Terminal Aminophosphinidene Complexes of Iron, Ruthenium and Osmium
;
_journal_name_full Organometallics
_journal_page_first 3927
_journal_paper_doi 10.1021/om030386x
_journal_volume 22
_journal_year 2003
_chemical_formula_sum 'C18 H29 Al Cl4 N O2 P Ru'
_chemical_formula_weight 592.24
_space_group_IT_number 31
_symmetry_cell_setting orthorhombic
_symmetry_space_group_name_Hall 'P 2ac -2'
_symmetry_space_group_name_H-M 'P m n 21'
_cell_angle_alpha 90.00
_cell_angle_beta 90.00
_cell_angle_gamma 90.00
_cell_formula_units_Z 2
_cell_length_a 10.6688(6)
_cell_length_b 10.2497(6)
_cell_length_c 12.1164(7)
_cell_measurement_temperature 173(2)
_cell_volume 1324.95(13)
_diffrn_ambient_temperature 173(2)
_exptl_crystal_density_diffrn 1.484
_cod_database_code 4062228

loop_
_symmetry_equiv_pos_as_xyz
'x, y, z'
'-x+1/2, -y, z+1/2'
'x+1/2, -y, z+1/2'
'-x, y, z'

loop_
_atom_site_label
_atom_site_type_symbol
_atom_site_fract_x
_atom_site_fract_y
_atom_site_fract_z
_atom_site_U_iso_or_equiv
_atom_site_adp_type
_atom_site_occupancy
_atom_site_symmetry_multiplicity
_atom_site_calc_flag
_atom_site_refinement_flags
_atom_site_disorder_assembly
_atom_site_disorder_group
Ru Ru 1.0000 0.783693(11) 0.748389(8) 0.02183(4) Uani 1 2 d S . .
P P 1.0000 0.77933(4) 0.56145(4) 0.02413(11) Uani 1 2 d S . .
Cl1 Cl 1.0000 0.32591(7) -0.16479(5) 0.04226(13) Uani 1 2 d S . .
Cl2 Cl 1.0000 0.49786(7) 0.08211(8) 0.0615(2) Uani 1 2 d S . .
Cl3 Cl 0.83791(4) 0.20364(5) 0.06331(5) 0.04730(11) Uani 1 1 d . . .
Al Al 1.0000 0.30917(6) 0.01081(6) 0.02824(13) Uani 1 2 d S . .
N N 1.0000 0.63972(15) 0.49748(13) 0.0228(3) Uani 1 2 d S . .
C1 C 0.87019(14) 0.65689(13) 0.76133(13) 0.0309(3) Uani 1 1 d . . .
O1 O 0.78993(12) 0.58568(12) 0.77280(11) 0.0459(3) Uani 1 1 d . . .
C2 C 1.0000 0.6400(2) 0.37272(16) 0.0272(4) Uani 1 2 d S . .
H2A H 1.0000 0.5487 0.3487 0.033 Uiso 1 2 calc SR . .
C3 C 1.1186(2) 0.70263(19) 0.32736(16) 0.0418(4) Uani 1 1 d . . .
H3A H 1.1907 0.6599 0.3581 0.063 Uiso 1 1 calc R . .
H3B H 1.1201 0.7934 0.3469 0.063 Uiso 1 1 calc R . .
H3C H 1.1199 0.6941 0.2485 0.063 Uiso 1 1 calc R . .
C4 C 1.0000 0.50740(19) 0.54915(17) 0.0290(4) Uani 1 2 d S . .
H4A H 1.0000 0.5203 0.6293 0.035 Uiso 1 2 calc SR . .
C5 C 1.1197(2) 0.43287(19) 0.52059(16) 0.0481(4) Uani 1 1 d . . .
H5A H 1.1913 0.4845 0.5403 0.072 Uiso 1 1 calc R . .
H5B H 1.1214 0.4152 0.4428 0.072 Uiso 1 1 calc R . .
H5C H 1.1215 0.3521 0.5607 0.072 Uiso 1 1 calc R . .
C6 C 1.0000 0.8949(2) 0.91044(16) 0.0332(4) Uani 1 2 d S . .
C7 C 0.89195(15) 0.93141(14) 0.84797(11) 0.0302(3) Uani 1 1 d . . .
C8 C 0.93290(11) 0.99395(11) 0.74897(14) 0.0254(2) Uani 1 1 d . . .
C9 C 1.0000 0.8420(3) 1.02622(19) 0.0556(8) Uani 1 2 d S . .
H9A H 1.0000 0.9131 1.0778 0.083 Uiso 1 2 calc SR . .
H9B H 1.0735 0.7896 1.0374 0.083 Uiso 0.50 1 calc PR . .
H9C H 0.9265 0.7896 1.0374 0.083 Uiso 0.50 1 calc PR . .
C10 C 0.75736(18) 0.91794(18) 0.88258(17) 0.0471(4) Uani 1 1 d . . .
H10A H 0.7328 0.9935 0.9241 0.071 Uiso 1 1 calc R . .
H10B H 0.7480 0.8414 0.9275 0.071 Uiso 1 1 calc R . .
H10C H 0.7054 0.9103 0.8182 0.071 Uiso 1 1 calc R . .
C11 C 0.85200(16) 1.06322(14) 0.66731(14) 0.0365(3) Uani 1 1 d . . .
H11A H 0.8400 1.1519 0.6905 0.055 Uiso 1 1 calc R . .
H11B H 0.7722 1.0203 0.6627 0.055 Uiso 1 1 calc R . .
H11C H 0.8917 1.0620 0.5962 0.055 Uiso 1 1 calc R . .

loop_
_atom_site_aniso_label
_atom_site_aniso_U_11
_atom_site_aniso_U_22
_atom_site_aniso_U_33
_atom_site_aniso_U_23
_atom_site_aniso_U_13
_atom_site_aniso_U_12
Ru 0.02928(7) 0.01884(6) 0.01737(6) -0.00006(6) 0.000 0.000
P 0.0344(3) 0.0194(2) 0.0186(2) -0.00131(16) 0.000 0.000
Cl1 0.0504(3) 0.0424(3) 0.0340(3) 0.0019(2) 0.000 0.000
Cl2 0.0749(5) 0.0341(3) 0.0754(5) -0.0248(3) 0.000 0.000
Cl3 0.0368(2) 0.0489(2) 0.0562(3) 0.00385(19) 0.0091(2) -0.00914(16)
Al 0.0279(3) 0.0242(3) 0.0326(3) -0.0036(2) 0.000 0.000
N 0.0290(7) 0.0198(7) 0.0195(7) -0.0020(6) 0.000 0.000
C1 0.0375(6) 0.0267(6) 0.0286(7) -0.0003(6) 0.0066(6) 0.0016(5)
O1 0.0435(6) 0.0378(6) 0.0565(9) 0.0013(5) 0.0129(5) -0.0102(5)
C2 0.0360(10) 0.0272(9) 0.0185(8) -0.0039(7) 0.000 0.000
C3 0.0445(10) 0.0538(10) 0.0270(7) -0.0044(7) 0.0081(7) -0.0115(8)
C4 0.0404(10) 0.0208(8) 0.0257(8) -0.0001(7) 0.000 0.000
C5 0.0637(11) 0.0377(8) 0.0430(9) 0.0029(7) 0.0072(8) 0.0213(8)
C6 0.0580(13) 0.0229(9) 0.0187(9) -0.0022(7) 0.000 0.000
C7 0.0397(8) 0.0239(6) 0.0271(7) -0.0048(5) 0.0083(5) -0.0018(6)
C8 0.0326(6) 0.0207(5) 0.0230(5) -0.0029(6) -0.0010(7) 0.0015(4)
C9 0.108(3) 0.0371(13) 0.0212(10) 0.0036(10) 0.000 0.000
C10 0.0492(10) 0.0397(9) 0.0525(10) -0.0107(8) 0.0262(8) -0.0037(7)
C11 0.0444(8) 0.0273(6) 0.0378(8) -0.0015(6) -0.0124(7) 0.0051(6)

loop_
_geom_bond_atom_site_label_1
_geom_bond_atom_site_label_2
_geom_bond_distance
_geom_bond_site_symmetry_2
_geom_bond_publ_flag
Ru C1 1.9057(15) . ?
Ru C1 1.9057(14) 4_755 ?
Ru C7 2.2532(14) 4_755 ?
Ru C7 2.2532(14) . ?
Ru P 2.2654(5) . ?
Ru C6 2.271(2) . ?
Ru C8 2.2709(11) 4_755 ?
Ru C8 2.2709(11) . ?
P N 1.6273(16) . ?
Cl1 Al 2.1346(9) . ?
Cl2 Al 2.1182(9) . ?
Cl3 Al 2.1366(6) . ?
Al Cl3 2.1366(6) 4_755 ?
N C4 1.494(2) . ?
N C2 1.512(2) . ?
C1 O1 1.1337(18) . ?
C2 C3 1.521(2) . ?
C2 C3 1.521(2) 4_755 ?
C4 C5 1.527(2) 4_755 ?
C4 C5 1.527(2) . ?
C6 C7 1.429(2) . ?
C6 C7 1.429(2) 4_755 ?
C6 C9 1.504(3) . ?
C7 C8 1.428(2) . ?
C7 C10 1.502(2) . ?
C8 C8 1.432(2) 4_755 ?
C8 C11 1.493(2) . ?
